data_1545125
loop_
_publ_author_name
'Ihara, M.'
'Imai, K.'
'Fukunaga, J.'
'Yoshida, N.'

_publ_section_title
;
 Crystal structure of boroaluminate, 9Al2O3*2B2O3
;
_journal_name_full Yogyo-Kyokai-Shi
_journal_page_first 77
_journal_page_last 84
_journal_volume 88
_journal_year 1980
_chemical_formula_sum 'Al18 B4 O33'
_chemical_name_common 9Al2O3*2B2O3
_space_group_IT_number 36
_space_group_name_H-M_alt 'C m c 21'
_symmetry_space_group_name_Hall 'C 2c -2'
_symmetry_space_group_name_H-M 'C m c 21'
_cell_angle_alpha 90
_cell_angle_beta 90
_cell_angle_gamma 90
_cell_formula_units_Z 1
_cell_length_a 5.682(13)
_cell_length_b 14.973(34)
_cell_length_c 7.692(17)
_cell_volume 654(3)
_cod_data_source_file Al18B4O33.cif
_cod_data_source_block Al18B4O33
_cod_database_code 1545125

loop_
_space_group_symop_operation_xyz
'x, y, z'
'-x, -y, z+1/2'
'x, -y, z+1/2'
'-x, y, z'
'x+1/2, y+1/2, z'
'-x+1/2, -y+1/2, z+1/2'
'x+1/2, -y+1/2, z+1/2'
'-x+1/2, y+1/2, z'

loop_
_atom_site_label
_atom_site_occupancy
_atom_site_fract_x
_atom_site_fract_y
_atom_site_fract_z
_atom_site_adp_type
_atom_site_B_iso_or_equiv
_atom_site_type_symbol
B 1.0 0.000000 0.02(3) 0.23(3) Biso 1.500000 B
Al1 1.0 0.249(5) 0.383(4) 0.000000 Biso 1.000000 Al
Al2 1.0 0.500000 0.245(7) 0.186(9) Biso 1.400000 Al
Al3 1.0 0.500000 0.056(7) 0.182(9) Biso 1.200000 Al
Al4 1.0 0.000000 0.296(6) 0.334(8) Biso 1.000000 Al
O1 1.0 0.210(12) 0.048(11) 0.282(13) Biso 1.500000 O
O2 1.0 0.242(11) 0.310(11) 0.199(13) Biso 1.400000 O
O3 1.0 0.500000 0.148(16) 0.035(18) Biso 1.600000 O
O4 1.0 0.000000 0.191(15) 0.435(17) Biso 1.100000 O
O5 1.0 0.500000 0.171(16) 0.370(18) Biso 1.400000 O
O6 1.0 0.000000 0.454(15) 0.074(18) Biso 1.300000 O
O7 1.0 0.500000 0.455(15) 0.094(16) Biso 0.900000 O
